data_4326082
loop_
_publ_author_name
'Rachel C. Severance'
'Mark D. Smith'
'Hans-Conrad zur Loye'

_publ_contact_author_address
;University of South Carolina
Department of Chemistry and Biochemistry
631 Sumter Street
Columbia, SC 29208
;
_publ_contact_author_email zurloye@mail.chem.sc.edu
_publ_contact_author_fax +1-803-777-8508
_publ_contact_author_name 'Hans-Conrad zur Loye'
_publ_contact_author_phone +1-803-777-6916
_publ_section_title
;
 Three-Dimensional Hybrid Framework Containing U2O13 Dimers Connected via
 Cation-Cation Interactions
;
_journal_name_full 'Inorganic Chemistry'
_journal_page_first 7931
_journal_page_last 7933
_journal_paper_doi 10.1021/ic200985m
_journal_volume 50
_journal_year 2011
_chemical_formula_moiety 'C16 H8 N2 O17 U2'
_chemical_formula_sum 'C16 H8 N2 O17 U2'
_chemical_formula_weight 976.30
_chemical_name_systematic
; 
 ? 
;
_space_group_IT_number 14
_symmetry_cell_setting monoclinic
_symmetry_space_group_name_Hall '-P 2yn'
_symmetry_space_group_name_H-M 'P 1 21/n 1'
_atom_sites_solution_hydrogens geom
_atom_sites_solution_primary direct
_atom_sites_solution_secondary difmap
_audit_creation_method SHELXL-97
_cell_angle_alpha 90.00
_cell_angle_beta 109.1930(10)
_cell_angle_gamma 90.00
_cell_formula_units_Z 4
_cell_length_a 11.6970(7)
_cell_length_b 15.1449(9)
_cell_length_c 12.2564(8)
_cell_measurement_reflns_used 4105
_cell_measurement_temperature 100(2)
_cell_measurement_theta_max 26.268
_cell_measurement_theta_min 2.214
_cell_volume 2050.5(2)
_computing_cell_refinement 'SAINT-Plus Version 6.45 (Bruker, 2001)'
_computing_data_collection 'SMART Version 5.625 (Bruker, 2001)'
_computing_data_reduction 'SAINT-Plus Version 6.45 (Bruker, 2001)'
_computing_molecular_graphics various
_computing_publication_material 'SHELXTL Version 6.14 (Bruker, 2000)'
_computing_structure_refinement 'SHELXL-97 (Sheldrick, 1997)'
_computing_structure_solution 'SHELXS-97 (Sheldrick, 1990)'
_diffrn_ambient_temperature 100(2)
_diffrn_measured_fraction_theta_full 1.000
_diffrn_measured_fraction_theta_max 1.000
_diffrn_measurement_device_type 'Bruker SMART APEX CCD diffractometer'
_diffrn_measurement_method 'omega scans'
_diffrn_radiation_monochromator graphite
_diffrn_radiation_source 'fine-focus sealed tube'
_diffrn_radiation_type MoK\a
_diffrn_radiation_wavelength 0.71073
_diffrn_reflns_av_R_equivalents 0.0771
_diffrn_reflns_av_sigmaI/netI 0.0488
_diffrn_reflns_limit_h_max 14
_diffrn_reflns_limit_h_min -14
_diffrn_reflns_limit_k_max 18
_diffrn_reflns_limit_k_min -18
_diffrn_reflns_limit_l_max 15
_diffrn_reflns_limit_l_min -15
_diffrn_reflns_number 26060
_diffrn_reflns_theta_full 26.41
_diffrn_reflns_theta_max 26.41
_diffrn_reflns_theta_min 2.09
_exptl_absorpt_coefficient_mu 15.875
_exptl_absorpt_correction_T_max 1.0000
_exptl_absorpt_correction_T_min 0.4486
_exptl_absorpt_correction_type multi-scan
_exptl_absorpt_process_details 'SADABS Version 2.05 (Bruker, 2001)'
_exptl_crystal_colour 'pale yellow'
_exptl_crystal_density_diffrn 3.162
_exptl_crystal_description plate
_exptl_crystal_F_000 1752
_exptl_crystal_size_max 0.14
_exptl_crystal_size_mid 0.10
_exptl_crystal_size_min 0.04
_refine_diff_density_max 1.449
_refine_diff_density_min -0.920
_refine_diff_density_rms 0.227
_refine_ls_extinction_method none
_refine_ls_goodness_of_fit_ref 1.032
_refine_ls_hydrogen_treatment mixed
_refine_ls_matrix_type full
_refine_ls_number_parameters 342
_refine_ls_number_reflns 4210
_refine_ls_number_restraints 1
_refine_ls_restrained_S_all 1.032
_refine_ls_R_factor_all 0.0416
_refine_ls_R_factor_gt 0.0306
_refine_ls_shift/su_max 0.001
_refine_ls_shift/su_mean 0.000
_refine_ls_structure_factor_coef Fsqd
_refine_ls_weighting_details 'calc w=1/[\s^2^(Fo^2^)+(0.0254P)^2^+0.0000P] where P=(Fo^2^+2Fc^2^)/3'
_refine_ls_weighting_scheme calc
_refine_ls_wR_factor_gt 0.0611
_refine_ls_wR_factor_ref 0.0652
_reflns_number_gt 3555
_reflns_number_total 4210
_reflns_threshold_expression >2sigma(I)
_cod_data_source_file ic200985m_si_002.cif
_cod_data_source_block UO2(NO2TA)2
_cod_original_sg_symbol_H-M 'P 21/n'
_cod_database_code 4326082

loop_
_symmetry_equiv_pos_as_xyz
'x, y, z'
'-x+1/2, y+1/2, -z+1/2'
'-x, -y, -z'
'x-1/2, -y-1/2, z-1/2'

loop_
_atom_site_label
_atom_site_type_symbol
_atom_site_fract_x
_atom_site_fract_y
_atom_site_fract_z
_atom_site_U_iso_or_equiv
_atom_site_adp_type
_atom_site_occupancy
_atom_site_symmetry_multiplicity
_atom_site_calc_flag
_atom_site_refinement_flags
U1 U 0.57959(2) 0.422283(16) 0.30539(2) 0.01219(8) Uani 1 1 d .
U2 U 0.34167(2) 0.369904(17) -0.02091(2) 0.01249(8) Uani 1 1 d .
C1 C 0.2859(7) 0.4082(5) 0.2382(7) 0.0175(17) Uani 1 1 d .
C2 C 0.1697(7) 0.4141(4) 0.2611(6) 0.0143(15) Uani 1 1 d .
C3 C 0.1613(7) 0.3961(4) 0.3694(6) 0.0151(16) Uani 1 1 d .
H3 H 0.2310 0.3802 0.4322 0.018 Uiso 1 1 calc R
C4 C 0.0497(7) 0.4018(5) 0.3837(6) 0.0164(16) Uani 1 1 d .
C5 C -0.0542(6) 0.4301(4) 0.2949(6) 0.0130(15) Uani 1 1 d .
C6 C -0.0436(7) 0.4503(4) 0.1887(6) 0.0160(16) Uani 1 1 d .
H6 H -0.1120 0.4708 0.1276 0.019 Uiso 1 1 calc R
C7 C 0.0665(7) 0.4407(4) 0.1714(6) 0.0172(16) Uani 1 1 d .
H7 H 0.0722 0.4524 0.0972 0.021 Uiso 1 1 calc R
C8 C -0.1777(6) 0.4312(4) 0.3058(6) 0.0136(15) Uani 1 1 d .
C9 C 0.0519(6) 0.1102(4) 0.3366(6) 0.0130(15) Uani 1 1 d .
C10 C 0.1778(6) 0.1380(4) 0.3441(6) 0.0137(15) Uani 1 1 d .
C11 C 0.2516(6) 0.1773(4) 0.4452(6) 0.0156(16) Uani 1 1 d .
H11 H 0.2215 0.1892 0.5068 0.019 Uiso 1 1 calc R
C12 C 0.3687(6) 0.1986(4) 0.4547(6) 0.0120(15) Uani 1 1 d .
C13 C 0.4178(6) 0.1837(4) 0.3664(6) 0.0131(15) Uani 1 1 d .
C14 C 0.3409(7) 0.1476(4) 0.2639(6) 0.0150(16) Uani 1 1 d .
H14 H 0.3691 0.1393 0.2003 0.018 Uiso 1 1 calc R
C15 C 0.2239(6) 0.1237(4) 0.2542(6) 0.0158(16) Uani 1 1 d .
H15 H 0.1739 0.0970 0.1848 0.019 Uiso 1 1 calc R
C16 C 0.5473(7) 0.2019(5) 0.3775(6) 0.0151(16) Uani 1 1 d .
N1 N 0.0414(6) 0.3807(4) 0.4973(5) 0.0169(14) Uani 1 1 d .
N2 N 0.4449(6) 0.2420(4) 0.5621(5) 0.0203(15) Uani 1 1 d .
O1 O 0.2824(5) 0.4097(3) 0.1343(4) 0.0233(13) Uani 1 1 d .
O2 O 0.3842(4) 0.4050(3) 0.3237(4) 0.0170(11) Uani 1 1 d .
O3 O -0.2306(4) 0.3574(3) 0.3045(4) 0.0167(11) Uani 1 1 d .
O4 O -0.2322(4) 0.5023(3) 0.3083(4) 0.0145(11) Uani 1 1 d .
O5 O 0.1188(5) 0.3306(3) 0.5592(4) 0.0246(13) Uani 1 1 d .
O6 O -0.0411(5) 0.4132(3) 0.5247(4) 0.0229(12) Uani 1 1 d .
O7 O -0.0055(4) 0.0617(3) 0.2521(4) 0.0168(11) Uani 1 1 d .
O8 O 0.0131(4) 0.1366(3) 0.4149(4) 0.0163(11) Uani 1 1 d .
O9 O 0.5710(4) 0.2746(3) 0.3393(4) 0.0189(12) Uani 1 1 d .
O10 O 0.6224(4) 0.1411(3) 0.4187(4) 0.0169(11) Uani 1 1 d .
O11 O 0.4014(5) 0.2544(4) 0.6391(5) 0.0293(14) Uani 1 1 d .
O12 O 0.5488(5) 0.2610(4) 0.5693(5) 0.0270(13) Uani 1 1 d .
O13 O 0.6327(5) 0.4464(3) 0.4538(4) 0.0191(12) Uani 1 1 d .
O14 O 0.5246(4) 0.3964(3) 0.1529(4) 0.0157(11) Uani 1 1 d .
O15 O 0.3568(4) 0.2584(3) 0.0194(4) 0.0188(11) Uani 1 1 d .
O16 O 0.3256(4) 0.4824(3) -0.0582(4) 0.0173(11) Uani 1 1 d .
O17 O 0.2744(5) 0.3225(4) -0.2152(5) 0.0184(12) Uani 1 1 d D
H17A H 0.235(7) 0.355(5) -0.257(6) 0.03(3) Uiso 1 1 d D
H17B H 0.266(8) 0.274(3) -0.224(7) 0.02(3) Uiso 1 1 d D

loop_
_atom_site_aniso_label
_atom_site_aniso_U_11
_atom_site_aniso_U_22
_atom_site_aniso_U_33
_atom_site_aniso_U_23
_atom_site_aniso_U_13
_atom_site_aniso_U_12
U1 0.00961(14) 0.01322(13) 0.01367(15) 0.00105(10) 0.00375(11) 0.00019(10)
U2 0.01041(14) 0.01354(13) 0.01350(15) -0.00062(11) 0.00390(11) -0.00008(10)
C1 0.014(4) 0.015(4) 0.021(4) 0.000(3) 0.003(3) -0.002(3)
C2 0.012(4) 0.012(3) 0.019(4) -0.006(3) 0.006(3) -0.003(3)
C3 0.010(4) 0.014(3) 0.018(4) -0.001(3) 0.001(3) 0.003(3)
C4 0.017(4) 0.022(4) 0.009(4) 0.000(3) 0.002(3) -0.004(3)
C5 0.011(4) 0.007(3) 0.018(4) -0.003(3) 0.001(3) -0.003(3)
C6 0.012(4) 0.014(3) 0.019(4) -0.002(3) 0.000(3) -0.004(3)
C7 0.020(4) 0.015(4) 0.017(4) -0.001(3) 0.006(3) 0.000(3)
C8 0.012(4) 0.018(4) 0.008(4) -0.001(3) 0.001(3) 0.000(3)
C9 0.014(4) 0.010(3) 0.013(4) 0.007(3) 0.002(3) 0.000(3)
C10 0.012(4) 0.013(3) 0.015(4) 0.005(3) 0.002(3) 0.002(3)
C11 0.014(4) 0.013(3) 0.023(4) -0.001(3) 0.011(3) 0.004(3)
C12 0.014(4) 0.012(3) 0.011(4) -0.002(3) 0.006(3) -0.001(3)
C13 0.011(4) 0.013(3) 0.015(4) 0.010(3) 0.005(3) 0.002(3)
C14 0.021(4) 0.012(3) 0.013(4) 0.004(3) 0.008(3) 0.002(3)
C15 0.014(4) 0.014(3) 0.018(4) 0.001(3) 0.002(3) 0.005(3)
C16 0.014(4) 0.019(4) 0.013(4) 0.002(3) 0.006(3) 0.001(3)
N1 0.016(3) 0.022(3) 0.010(3) 0.001(3) 0.001(3) -0.005(3)
N2 0.016(4) 0.025(3) 0.019(4) -0.007(3) 0.005(3) -0.001(3)
O1 0.015(3) 0.038(3) 0.013(3) -0.006(2) 0.001(2) 0.001(2)
O2 0.011(3) 0.020(3) 0.020(3) 0.001(2) 0.005(2) 0.002(2)
O3 0.014(3) 0.013(2) 0.026(3) 0.000(2) 0.010(2) -0.006(2)
O4 0.009(3) 0.015(2) 0.020(3) 0.000(2) 0.005(2) 0.000(2)
O5 0.027(3) 0.030(3) 0.014(3) 0.001(2) 0.002(2) 0.002(3)
O6 0.025(3) 0.024(3) 0.023(3) -0.004(2) 0.013(3) 0.003(2)
O7 0.013(3) 0.012(2) 0.025(3) -0.003(2) 0.006(2) -0.002(2)
O8 0.011(3) 0.019(3) 0.019(3) -0.002(2) 0.005(2) 0.003(2)
O9 0.012(3) 0.015(3) 0.028(3) 0.008(2) 0.006(2) -0.001(2)
O10 0.013(3) 0.018(3) 0.020(3) 0.005(2) 0.006(2) -0.001(2)
O11 0.024(3) 0.043(3) 0.025(3) -0.016(3) 0.014(3) -0.007(3)
O12 0.015(3) 0.039(3) 0.026(3) -0.005(3) 0.005(2) -0.004(3)
O13 0.018(3) 0.025(3) 0.015(3) 0.000(2) 0.007(2) -0.001(2)
O14 0.015(3) 0.017(2) 0.014(3) 0.001(2) 0.003(2) -0.005(2)
O15 0.012(3) 0.023(3) 0.019(3) -0.002(2) 0.002(2) -0.002(2)
O16 0.018(3) 0.013(2) 0.019(3) 0.002(2) 0.003(2) 0.001(2)
O17 0.026(3) 0.013(3) 0.014(3) 0.000(2) 0.004(2) -0.001(3)

loop_
_atom_type_symbol
_atom_type_description
_atom_type_scat_dispersion_real
_atom_type_scat_dispersion_imag
_atom_type_scat_source
C C 0.0033 0.0016 'International Tables Vol C Tables 4.2.6.8 and 6.1.1.4'
H H 0.0000 0.0000 'International Tables Vol C Tables 4.2.6.8 and 6.1.1.4'
N N 0.0061 0.0033 'International Tables Vol C Tables 4.2.6.8 and 6.1.1.4'
O O 0.0106 0.0060 'International Tables Vol C Tables 4.2.6.8 and 6.1.1.4'
U U -9.6767 9.6646 'International Tables Vol C Tables 4.2.6.8 and 6.1.1.4'

loop_
_geom_angle_atom_site_label_1
_geom_angle_atom_site_label_2
_geom_angle_atom_site_label_3
_geom_angle
_geom_angle_site_symmetry_1
_geom_angle_site_symmetry_3
O13 U1 O14 179.5(2) . .
O13 U1 O9 92.1(2) . .
O14 U1 O9 87.37(19) . .
O13 U1 O7 95.5(2) . 2
O14 U1 O7 84.96(19) . 2
O9 U1 O7 156.80(17) . 2
O13 U1 O2 87.1(2) . .
O14 U1 O2 92.7(2) . .
O9 U1 O2 76.95(17) . .
O7 U1 O2 81.57(17) 2 .
O13 U1 O3 94.4(2) . 1_655
O14 U1 O3 85.6(2) . 1_655
O9 U1 O3 72.54(16) . 1_655
O7 U1 O3 128.43(17) 2 1_655
O2 U1 O3 149.48(16) . 1_655
O13 U1 O4 82.8(2) . 1_655
O14 U1 O4 97.57(19) . 1_655
O9 U1 O4 124.27(16) . 1_655
O7 U1 O4 78.52(16) 2 1_655
O2 U1 O4 156.64(16) . 1_655
O3 U1 O4 52.82(15) 1_655 1_655
O13 U1 C8 88.6(2) . 1_655
O14 U1 C8 91.6(2) . 1_655
O9 U1 C8 98.63(18) . 1_655
O7 U1 C8 103.43(18) 2 1_655
O2 U1 C8 173.69(18) . 1_655
O3 U1 C8 26.56(17) 1_655 1_655
O4 U1 C8 26.26(16) 1_655 1_655
O15 U2 O16 178.6(2) . .
O15 U2 O1 92.8(2) . .
O16 U2 O1 85.7(2) . .
O15 U2 O17 87.7(2) . .
O16 U2 O17 93.5(2) . .
O1 U2 O17 145.07(19) . .
O15 U2 O8 92.0(2) . 4_665
O16 U2 O8 89.1(2) . 4_665
O1 U2 O8 142.70(17) . 4_665
O17 U2 O8 72.06(18) . 4_665
O15 U2 O10 91.03(19) . 4_565
O16 U2 O10 88.60(19) . 4_565
O1 U2 O10 72.32(17) . 4_565
O17 U2 O10 72.75(18) . 4_565
O8 U2 O10 144.52(16) 4_665 4_565
O15 U2 O14 86.34(19) . .
O16 U2 O14 93.10(18) . .
O1 U2 O14 70.20(17) . .
O17 U2 O14 144.54(19) . .
O8 U2 O14 73.25(17) 4_665 .
O10 U2 O14 142.23(16) 4_565 .
O1 C1 O2 123.5(7) . .
O1 C1 C2 117.7(6) . .
O2 C1 C2 118.8(7) . .
C3 C2 C7 119.5(7) . .
C3 C2 C1 121.9(6) . .
C7 C2 C1 118.6(7) . .
C4 C3 C2 118.5(7) . .
C4 C3 H3 120.7 . .
C2 C3 H3 120.7 . .
C3 C4 C5 122.4(7) . .
C3 C4 N1 118.0(6) . .
C5 C4 N1 119.5(7) . .
C6 C5 C4 118.3(7) . .
C6 C5 C8 118.0(6) . .
C4 C5 C8 123.4(7) . .
C7 C6 C5 119.9(7) . .
C7 C6 H6 120.0 . .
C5 C6 H6 120.0 . .
C6 C7 C2 121.2(7) . .
C6 C7 H7 119.4 . .
C2 C7 H7 119.4 . .
O4 C8 O3 120.2(7) . .
O4 C8 C5 121.7(6) . .
O3 C8 C5 118.0(6) . .
O4 C8 U1 61.7(4) . 1_455
O3 C8 U1 58.5(4) . 1_455
C5 C8 U1 174.1(5) . 1_455
O8 C9 O7 125.6(7) . .
O8 C9 C10 117.2(6) . .
O7 C9 C10 117.2(7) . .
C11 C10 C15 118.9(7) . .
C11 C10 C9 118.9(7) . .
C15 C10 C9 122.2(6) . .
C12 C11 C10 119.0(7) . .
C12 C11 H11 120.5 . .
C10 C11 H11 120.5 . .
C11 C12 C13 123.1(6) . .
C11 C12 N2 118.2(6) . .
C13 C12 N2 118.7(6) . .
C14 C13 C12 116.9(7) . .
C14 C13 C16 119.2(7) . .
C12 C13 C16 123.9(6) . .
C15 C14 C13 120.5(7) . .
C15 C14 H14 119.7 . .
C13 C14 H14 119.7 . .
C14 C15 C10 121.3(7) . .
C14 C15 H15 119.3 . .
C10 C15 H15 119.3 . .
O10 C16 O9 125.3(7) . .
O10 C16 C13 116.9(6) . .
O9 C16 C13 117.7(6) . .
O6 N1 O5 124.4(6) . .
O6 N1 C4 118.6(6) . .
O5 N1 C4 117.0(6) . .
O12 N2 O11 124.2(6) . .
O12 N2 C12 117.6(6) . .
O11 N2 C12 118.2(6) . .
C1 O1 U2 155.3(5) . .
C1 O2 U1 123.4(5) . .
C8 O3 U1 94.9(4) . 1_455
C8 O4 U1 92.0(4) . 1_455
C9 O7 U1 145.8(4) . 2_545
C9 O8 U2 142.6(5) . 4_566
C16 O9 U1 161.8(5) . .
C16 O10 U2 134.5(5) . 4_666
U1 O14 U2 145.9(3) . .
U2 O17 H17A 115(7) . .
U2 O17 H17B 115(6) . .
H17A O17 H17B 122(9) . .

loop_
_geom_bond_atom_site_label_1
_geom_bond_atom_site_label_2
_geom_bond_distance
_geom_bond_site_symmetry_2
U1 O13 1.756(5) .
U1 O14 1.808(5) .
U1 O9 2.283(5) .
U1 O7 2.302(4) 2
U1 O2 2.384(5) .
U1 O3 2.431(5) 1_655
U1 O4 2.503(5) 1_655
U1 C8 2.840(7) 1_655
U2 O15 1.752(5) .
U2 O16 1.758(5) .
U2 O1 2.309(5) .
U2 O17 2.361(5) .
U2 O8 2.385(5) 4_665
U2 O10 2.430(5) 4_565
U2 O14 2.506(5) .
C1 O1 1.260(9) .
C1 O2 1.276(8) .
C1 C2 1.479(10) .
C2 C3 1.391(10) .
C2 C7 1.399(10) .
C3 C4 1.375(10) .
C3 H3 0.9500 .
C4 C5 1.405(9) .
C4 N1 1.463(9) .
C5 C6 1.383(10) .
C5 C8 1.494(10) .
C6 C7 1.379(10) .
C6 H6 0.9500 .
C7 H7 0.9500 .
C8 O4 1.257(8) .
C8 O3 1.275(8) .
C8 U1 2.840(7) 1_455
C9 O8 1.254(9) .
C9 O7 1.267(8) .
C9 C10 1.506(10) .
C10 C11 1.389(10) .
C10 C15 1.394(10) .
C11 C12 1.375(10) .
C11 H11 0.9500 .
C12 C13 1.400(10) .
C12 N2 1.479(9) .
C13 C14 1.393(10) .
C13 C16 1.501(10) .
C14 C15 1.382(10) .
C14 H14 0.9500 .
C15 H15 0.9500 .
C16 O10 1.258(8) .
C16 O9 1.262(8) .
N1 O6 1.224(8) .
N1 O5 1.233(7) .
N2 O12 1.224(8) .
N2 O11 1.225(8) .
O3 U1 2.431(5) 1_455
O4 U1 2.503(5) 1_455
O7 U1 2.302(4) 2_545
O8 U2 2.385(5) 4_566
O10 U2 2.430(5) 4_666
O17 H17A 0.75(5) .
O17 H17B 0.75(5) .

loop_
_geom_hbond_atom_site_label_D
_geom_hbond_atom_site_label_H
_geom_hbond_atom_site_label_A
_geom_hbond_distance_DH
_geom_hbond_distance_HA
_geom_hbond_distance_DA
_geom_hbond_angle_DHA
_geom_hbond_site_symmetry_A
O17 H17A O5 0.75(5) 2.25(7) 2.768(7) 128(8) 1_554
O17 H17A O4 0.75(5) 2.25(7) 2.866(7) 140(8) 3_565
O17 H17B O3 0.75(5) 2.01(5) 2.737(7) 163(9) 4_665

loop_
_geom_torsion_atom_site_label_1
_geom_torsion_atom_site_label_2
_geom_torsion_atom_site_label_3
_geom_torsion_atom_site_label_4
_geom_torsion
_geom_torsion_site_symmetry_1
_geom_torsion_site_symmetry_4
O1 C1 C2 C3 167.4(6) . .
O2 C1 C2 C3 -15.1(10) . .
O1 C1 C2 C7 -14.2(10) . .
O2 C1 C2 C7 163.4(6) . .
C7 C2 C3 C4 2.4(10) . .
C1 C2 C3 C4 -179.1(6) . .
C2 C3 C4 C5 -3.7(10) . .
C2 C3 C4 N1 178.6(6) . .
C3 C4 C5 C6 1.8(10) . .
N1 C4 C5 C6 179.5(6) . .
C3 C4 C5 C8 175.8(6) . .
N1 C4 C5 C8 -6.6(10) . .
C4 C5 C6 C7 1.4(10) . .
C8 C5 C6 C7 -172.9(6) . .
C5 C6 C7 C2 -2.6(10) . .
C3 C2 C7 C6 0.7(10) . .
C1 C2 C7 C6 -177.8(6) . .
C6 C5 C8 O4 -73.8(9) . .
C4 C5 C8 O4 112.3(8) . .
C6 C5 C8 O3 101.6(8) . .
C4 C5 C8 O3 -72.4(9) . .
O8 C9 C10 C11 11.2(9) . .
O7 C9 C10 C11 -168.4(6) . .
O8 C9 C10 C15 -170.5(6) . .
O7 C9 C10 C15 9.9(9) . .
C15 C10 C11 C12 -1.7(10) . .
C9 C10 C11 C12 176.7(6) . .
C10 C11 C12 C13 0.7(10) . .
C10 C11 C12 N2 178.8(6) . .
C11 C12 C13 C14 1.8(10) . .
N2 C12 C13 C14 -176.2(6) . .
C11 C12 C13 C16 -176.5(6) . .
N2 C12 C13 C16 5.5(10) . .
C12 C13 C14 C15 -3.4(10) . .
C16 C13 C14 C15 175.0(6) . .
C13 C14 C15 C10 2.5(10) . .
C11 C10 C15 C14 0.1(10) . .
C9 C10 C15 C14 -178.2(6) . .
C14 C13 C16 O10 -90.9(8) . .
C12 C13 C16 O10 87.3(9) . .
C14 C13 C16 O9 85.3(8) . .
C12 C13 C16 O9 -96.4(8) . .
C3 C4 N1 O6 154.9(6) . .
C5 C4 N1 O6 -22.8(9) . .
C3 C4 N1 O5 -25.3(9) . .
C5 C4 N1 O5 157.0(6) . .
C11 C12 N2 O12 -179.7(6) . .
C13 C12 N2 O12 -1.5(9) . .
C11 C12 N2 O11 2.2(10) . .
C13 C12 N2 O11 -179.6(6) . .
O2 C1 O1 U2 39.8(16) . .
C2 C1 O1 U2 -142.8(9) . .
O15 U2 O1 C1 41.2(12) . .
O16 U2 O1 C1 -138.7(12) . .
O17 U2 O1 C1 131.3(11) . .
O8 U2 O1 C1 -55.9(13) 4_665 .
O10 U2 O1 C1 131.4(12) 4_565 .
O14 U2 O1 C1 -43.9(11) . .
O1 C1 O2 U1 9.2(9) . .
C2 C1 O2 U1 -168.2(4) . .
O13 U1 O2 C1 160.8(5) . .
O14 U1 O2 C1 -19.7(5) . .
O9 U1 O2 C1 -106.4(5) . .
O7 U1 O2 C1 64.8(5) 2 .
O3 U1 O2 C1 -105.6(5) 1_655 .
O4 U1 O2 C1 96.5(6) 1_655 .
O4 C8 O3 U1 0.9(7) . 1_455
C5 C8 O3 U1 -174.5(5) . 1_455
O3 C8 O4 U1 -0.8(7) . 1_455
C5 C8 O4 U1 174.4(6) . 1_455
O8 C9 O7 U1 -71.0(11) . 2_545
C10 C9 O7 U1 108.6(8) . 2_545
O7 C9 O8 U2 0.0(12) . 4_566
C10 C9 O8 U2 -179.5(4) . 4_566
O10 C16 O9 U1 -133.2(13) . .
C13 C16 O9 U1 50.9(18) . .
O13 U1 O9 C16 52.0(15) . .
O14 U1 O9 C16 -127.9(15) . .
O7 U1 O9 C16 -57.2(17) 2 .
O2 U1 O9 C16 -34.5(15) . .
O3 U1 O9 C16 145.9(16) 1_655 .
O4 U1 O9 C16 134.7(15) 1_655 .
C8 U1 O9 C16 140.9(15) 1_655 .
O9 C16 O10 U2 11.9(11) . 4_666
C13 C16 O10 U2 -172.1(4) . 4_666
O9 U1 O14 U2 85.8(4) . .
O7 U1 O14 U2 -72.2(4) 2 .
O2 U1 O14 U2 9.0(4) . .
O3 U1 O14 U2 158.5(4) 1_655 .
O4 U1 O14 U2 -149.9(4) 1_655 .
C8 U1 O14 U2 -175.6(4) 1_655 .
O15 U2 O14 U1 -90.2(4) . .
O16 U2 O14 U1 88.5(4) . .
O1 U2 O14 U1 4.2(4) . .
O17 U2 O14 U1 -171.1(3) . .
O8 U2 O14 U1 176.6(5) 4_665 .
O10 U2 O14 U1 -3.2(6) 4_565 .
